data_7224386
loop_
_publ_author_name
'Wojta\'s, Maciej'
'Bil, Andrzej'
'G\,agor, Anna'
'Medycki, Wojciech'
'Kholkin, Andrei L.'

_publ_section_title
;
 Phase stability and dynamics of hybrid organic--inorganic crystals
 [(CH3)3PH][SbCl4] and [(CH3)3PH][SbBr4]: a computational and NMR approach
;
_journal_issue 14
_journal_name_full CrystEngComm
_journal_page_first 2413
_journal_paper_doi 10.1039/C6CE00160B
_journal_volume 18
_journal_year 2016
_chemical_formula_sum 'C6 H20 Cl8 P2 Sb2'
_chemical_formula_weight 681.26
_chemical_name_systematic
;
?
;
_space_group_IT_number 14
_symmetry_space_group_name_Hall '-P 2yn'
_symmetry_space_group_name_H-M 'P 1 21/n 1'
_atom_sites_solution_hydrogens geom
_atom_sites_solution_primary direct
_atom_sites_solution_secondary difmap
_audit_creation_method SHELXL-97
_audit_update_record
;
2009-04-23 deposited with the CCDC.
2016-02-24 downloaded from the CCDC.
;
_cell_angle_alpha 90.00
_cell_angle_beta 90.283(7)
_cell_angle_gamma 90.00
_cell_formula_units_Z 4
_cell_length_a 7.7270(7)
_cell_length_b 31.123(2)
_cell_length_c 9.4423(9)
_cell_measurement_reflns_used 8452
_cell_measurement_temperature 295(2)
_cell_measurement_theta_max 28.5245
_cell_measurement_theta_min 2.9145
_cell_volume 2270.7(3)
_computing_structure_refinement 'SHELXL-97 (Sheldrick, 1997)'
_computing_structure_solution 'SHELXS-97 (Sheldrick, 1990)'
_diffrn_ambient_temperature 295(2)
_diffrn_measured_fraction_theta_full 0.996
_diffrn_measured_fraction_theta_max 0.996
_diffrn_radiation_monochromator graphite
_diffrn_radiation_source 'fine-focus sealed tube'
_diffrn_radiation_type MoK\a
_diffrn_radiation_wavelength 0.71073
_diffrn_reflns_av_R_equivalents 0.0387
_diffrn_reflns_av_sigmaI/netI 0.0315
_diffrn_reflns_limit_h_max 7
_diffrn_reflns_limit_h_min -9
_diffrn_reflns_limit_k_max 37
_diffrn_reflns_limit_k_min -37
_diffrn_reflns_limit_l_max 11
_diffrn_reflns_limit_l_min -10
_diffrn_reflns_number 21026
_diffrn_reflns_theta_full 25.68
_diffrn_reflns_theta_max 25.68
_diffrn_reflns_theta_min 2.92
_exptl_absorpt_coefficient_mu 3.447
_exptl_absorpt_correction_T_max 0.708
_exptl_absorpt_correction_T_min 0.544
_exptl_absorpt_correction_type multi-scan
_exptl_absorpt_process_details
;
CrysAlis RED, Oxford Diffraction Ltd.,
Version 1.171.32.18 (release 25-02-2008 CrysAlis171 .NET)
(compiled Feb 25 2008,13:00:02)
Empirical absorption correction using spherical harmonics,
implemented in SCALE3 ABSPACK scaling algorithm.
;
_exptl_crystal_colour colorless
_exptl_crystal_density_diffrn 1.993
_exptl_crystal_density_method 'not measured'
_exptl_crystal_description 'rectangular prism'
_exptl_crystal_F_000 1296
_exptl_crystal_size_max 0.25
_exptl_crystal_size_mid 0.125
_exptl_crystal_size_min 0.1
_refine_diff_density_max 0.849
_refine_diff_density_min -1.402
_refine_diff_density_rms 0.113
_refine_ls_extinction_method none
_refine_ls_goodness_of_fit_ref 1.546
_refine_ls_hydrogen_treatment mixed
_refine_ls_matrix_type full
_refine_ls_number_parameters 175
_refine_ls_number_reflns 4306
_refine_ls_number_restraints 0
_refine_ls_restrained_S_all 1.546
_refine_ls_R_factor_all 0.0575
_refine_ls_R_factor_gt 0.0445
_refine_ls_shift/su_max 0.000
_refine_ls_shift/su_mean 0.000
_refine_ls_structure_factor_coef Fsqd
_refine_ls_weighting_details 'calc w=1/[\s^2^(Fo^2^)+(0.0105P)^2^+4.0000P] where P=(Fo^2^+2Fc^2^)/3'
_refine_ls_weighting_scheme calc
_refine_ls_wR_factor_gt 0.0761
_refine_ls_wR_factor_ref 0.0777
_reflns_number_gt 3606
_reflns_number_total 4306
_reflns_threshold_expression >2sigma(I)
_cod_data_source_file c6ce00160b2.cif
_cod_data_source_block 1_295K
_cod_depositor_comments 'Adding full bibliography for 7224386--7224388.cif.'
_cod_original_sg_symbol_H-M P21/n
_cod_database_code 7224386

loop_
_symmetry_equiv_pos_as_xyz
'x, y, z'
'-x+1/2, y+1/2, -z+1/2'
'-x, -y, -z'
'x-1/2, -y-1/2, z-1/2'

loop_
_atom_site_label
_atom_site_type_symbol
_atom_site_fract_x
_atom_site_fract_y
_atom_site_fract_z
_atom_site_U_iso_or_equiv
_atom_site_adp_type
_atom_site_occupancy
_atom_site_symmetry_multiplicity
_atom_site_calc_flag
_atom_site_refinement_flags
Sb1 Sb 0.62648(4) 0.108772(10) 0.91090(4) 0.03766(9) Uani 1 1 d .
Sb2 Sb 0.12619(4) 0.134890(11) 0.75541(4) 0.03801(9) Uani 1 1 d .
Cl1 Cl 0.87057(18) 0.05622(4) 0.92826(16) 0.0521(4) Uani 1 1 d .
Cl2 Cl 0.4053(2) 0.05251(5) 0.91840(17) 0.0614(4) Uani 1 1 d .
Cl3 Cl 0.62739(18) 0.11123(4) 1.16407(14) 0.0492(4) Uani 1 1 d .
Cl4 Cl 0.37383(18) 0.17287(4) 0.93229(15) 0.0503(4) Uani 1 1 d .
Cl5 Cl 0.12453(18) 0.20159(4) 0.63175(15) 0.0488(4) Uani 1 1 d .
Cl6 Cl -0.10643(18) 0.10865(5) 0.58944(16) 0.0580(4) Uani 1 1 d .
Cl7 Cl 0.36315(19) 0.11148(5) 0.59159(16) 0.0576(4) Uani 1 1 d .
Cl8 Cl -0.11565(18) 0.17446(4) 0.93032(15) 0.0516(4) Uani 1 1 d .
P1 P 0.1350(2) 0.04445(5) 0.23420(16) 0.0486(4) Uani 1 1 d .
H1 H 0.146(7) 0.0340(18) 0.108(6) 0.073 Uiso 1 1 d .
C1 C 0.1344(7) 0.10145(17) 0.2310(6) 0.0529(16) Uani 1 1 d .
H1A H 0.1399 0.1122 0.3262 0.079 Uiso 1 1 calc R
H1B H 0.0301 0.1114 0.1862 0.079 Uiso 1 1 calc R
H1C H 0.2327 0.1115 0.1790 0.079 Uiso 1 1 calc R
C2 C -0.0597(8) 0.0238(2) 0.3050(7) 0.0656(19) Uani 1 1 d .
H2A H -0.0601 -0.0070 0.2965 0.098 Uiso 1 1 calc R
H2B H -0.1565 0.0355 0.2538 0.098 Uiso 1 1 calc R
H2C H -0.0680 0.0316 0.4031 0.098 Uiso 1 1 calc R
C3 C 0.3162(9) 0.0249(2) 0.3310(8) 0.080(2) Uani 1 1 d .
H3A H 0.4206 0.0318 0.2813 0.119 Uiso 1 1 calc R
H3B H 0.3071 -0.0057 0.3411 0.119 Uiso 1 1 calc R
H3C H 0.3188 0.0380 0.4231 0.119 Uiso 1 1 calc R
P11 P 0.12698(19) 0.30490(5) 0.92190(16) 0.0431(4) Uani 1 1 d .
H2 H 0.128(7) 0.3421(17) 0.918(6) 0.065 Uiso 1 1 d .
C11 C 0.1281(8) 0.2795(2) 1.0913(6) 0.0587(17) Uani 1 1 d .
H11A H 0.0264 0.2877 1.1426 0.088 Uiso 1 1 calc R
H11B H 0.2293 0.2882 1.1432 0.088 Uiso 1 1 calc R
H11C H 0.1291 0.2489 1.0791 0.088 Uiso 1 1 calc R
C21 C 0.3170(7) 0.29128(18) 0.8272(6) 0.0521(16) Uani 1 1 d .
H21A H 0.3242 0.2606 0.8176 0.078 Uiso 1 1 calc R
H21B H 0.4167 0.3016 0.8778 0.078 Uiso 1 1 calc R
H21C H 0.3130 0.3042 0.7350 0.078 Uiso 1 1 calc R
C31 C -0.0633(7) 0.29183(19) 0.8273(6) 0.0517(16) Uani 1 1 d .
H31A H -0.0512 0.3005 0.7303 0.077 Uiso 1 1 calc R
H31B H -0.1600 0.3065 0.8686 0.077 Uiso 1 1 calc R
H31C H -0.0822 0.2614 0.8314 0.077 Uiso 1 1 calc R

loop_
_atom_site_aniso_label
_atom_site_aniso_U_11
_atom_site_aniso_U_22
_atom_site_aniso_U_33
_atom_site_aniso_U_23
_atom_site_aniso_U_13
_atom_site_aniso_U_12
Sb1 0.03763(17) 0.03841(19) 0.0369(2) -0.00058(16) 0.00022(14) 0.00090(16)
Sb2 0.03796(17) 0.04119(19) 0.03489(19) -0.00128(15) -0.00016(14) -0.00079(16)
Cl1 0.0550(8) 0.0439(7) 0.0574(9) -0.0040(7) -0.0020(7) 0.0143(7)
Cl2 0.0644(9) 0.0569(9) 0.0628(10) 0.0013(7) 0.0017(8) -0.0205(7)
Cl3 0.0573(8) 0.0530(8) 0.0372(8) -0.0040(6) 0.0010(6) 0.0057(7)
Cl4 0.0503(7) 0.0487(8) 0.0517(9) -0.0101(6) -0.0137(7) 0.0090(6)
Cl5 0.0518(8) 0.0469(8) 0.0477(8) 0.0069(6) 0.0004(7) 0.0006(6)
Cl6 0.0540(8) 0.0690(9) 0.0508(9) -0.0071(7) -0.0124(7) -0.0080(8)
Cl7 0.0565(8) 0.0660(9) 0.0502(9) -0.0078(7) 0.0121(7) 0.0096(8)
Cl8 0.0546(8) 0.0449(7) 0.0555(9) -0.0079(6) 0.0134(7) -0.0075(7)
P1 0.0593(9) 0.0445(8) 0.0421(9) -0.0011(7) 0.0025(7) 0.0010(7)
C1 0.059(3) 0.049(3) 0.051(4) -0.006(3) 0.004(3) 0.002(3)
C2 0.078(4) 0.056(4) 0.063(4) 0.002(3) 0.022(3) 0.002(3)
C3 0.084(5) 0.072(5) 0.083(5) 0.001(4) -0.022(4) 0.014(4)
P11 0.0470(8) 0.0434(8) 0.0388(8) -0.0007(6) -0.0010(6) -0.0012(7)
C11 0.052(3) 0.079(4) 0.046(4) 0.018(3) -0.004(3) -0.002(3)
C21 0.058(3) 0.049(3) 0.050(4) -0.003(3) 0.006(3) -0.001(3)
C31 0.049(3) 0.062(4) 0.044(3) -0.001(3) -0.005(3) 0.002(3)

loop_
_atom_type_symbol
_atom_type_description
_atom_type_scat_dispersion_real
_atom_type_scat_dispersion_imag
_atom_type_scat_source
C C 0.0033 0.0016 'International Tables Vol C Tables 4.2.6.8 and 6.1.1.4'
H H 0.0000 0.0000 'International Tables Vol C Tables 4.2.6.8 and 6.1.1.4'
P P 0.1023 0.0942 'International Tables Vol C Tables 4.2.6.8 and 6.1.1.4'
Cl Cl 0.1484 0.1585 'International Tables Vol C Tables 4.2.6.8 and 6.1.1.4'
Sb Sb -0.5866 1.5461 'International Tables Vol C Tables 4.2.6.8 and 6.1.1.4'

loop_
_geom_angle_atom_site_label_1
_geom_angle_atom_site_label_2
_geom_angle_atom_site_label_3
_geom_angle
_geom_angle_site_symmetry_3
Cl3 Sb1 Cl2 89.57(5) .
Cl3 Sb1 Cl1 87.53(5) .
Cl2 Sb1 Cl1 93.25(5) .
Cl3 Sb1 Cl4 84.47(5) .
Cl2 Sb1 Cl4 91.17(5) .
Cl1 Sb1 Cl4 170.83(5) .
Cl3 Sb1 Cl8 85.09(5) 1_655
Cl2 Sb1 Cl8 174.66(5) 1_655
Cl1 Sb1 Cl8 86.46(4) 1_655
Cl4 Sb1 Cl8 88.39(4) 1_655
Cl5 Sb2 Cl7 87.31(5) .
Cl5 Sb2 Cl6 88.59(5) .
Cl7 Sb2 Cl6 92.47(5) .
Cl5 Sb2 Cl8 84.45(5) .
Cl7 Sb2 Cl8 170.57(5) .
Cl6 Sb2 Cl8 91.92(5) .
Cl5 Sb2 Cl4 85.78(5) .
Cl7 Sb2 Cl4 89.52(5) .
Cl6 Sb2 Cl4 173.94(5) .
Cl8 Sb2 Cl4 85.30(4) .
Sb2 Cl4 Sb1 97.54(4) .
Sb2 Cl8 Sb1 96.61(4) 1_455
C2 P1 C1 111.6(3) .
C2 P1 C3 110.5(3) .
C1 P1 C3 110.7(3) .
C2 P1 H1 109(3) .
C1 P1 H1 104(3) .
C3 P1 H1 110(3) .
P1 C1 H1A 109.5 .
P1 C1 H1B 109.5 .
H1A C1 H1B 109.5 .
P1 C1 H1C 109.5 .
H1A C1 H1C 109.5 .
H1B C1 H1C 109.5 .
P1 C2 H2A 109.5 .
P1 C2 H2B 109.5 .
H2A C2 H2B 109.5 .
P1 C2 H2C 109.5 .
H2A C2 H2C 109.5 .
H2B C2 H2C 109.5 .
P1 C3 H3A 109.5 .
P1 C3 H3B 109.5 .
H3A C3 H3B 109.5 .
P1 C3 H3C 109.5 .
H3A C3 H3C 109.5 .
H3B C3 H3C 109.5 .
C31 P11 C21 112.3(3) .
C31 P11 C11 110.6(3) .
C21 P11 C11 110.2(3) .
C31 P11 H2 103(3) .
C21 P11 H2 103(3) .
C11 P11 H2 118(3) .
P11 C11 H11A 109.5 .
P11 C11 H11B 109.5 .
H11A C11 H11B 109.5 .
P11 C11 H11C 109.5 .
H11A C11 H11C 109.5 .
H11B C11 H11C 109.5 .
P11 C21 H21A 109.5 .
P11 C21 H21B 109.5 .
H21A C21 H21B 109.5 .
P11 C21 H21C 109.5 .
H21A C21 H21C 109.5 .
H21B C21 H21C 109.5 .
P11 C31 H31A 109.5 .
P11 C31 H31B 109.5 .
H31A C31 H31B 109.5 .
P11 C31 H31C 109.5 .
H31A C31 H31C 109.5 .
H31B C31 H31C 109.5 .

loop_
_geom_bond_atom_site_label_1
_geom_bond_atom_site_label_2
_geom_bond_distance
_geom_bond_site_symmetry_2
Sb1 Cl3 2.3917(14) .
Sb1 Cl2 2.4480(15) .
Sb1 Cl1 2.5012(14) .
Sb1 Cl4 2.7991(14) .
Sb1 Cl8 2.8601(14) 1_655
Sb2 Cl5 2.3818(14) .
Sb2 Cl7 2.5108(15) .
Sb2 Cl6 2.5150(14) .
Sb2 Cl8 2.7870(14) .
Sb2 Cl4 2.7958(14) .
P1 C2 1.771(6) .
P1 C1 1.774(5) .
P1 C3 1.776(7) .
P1 H1 1.24(6) .
C1 H1A 0.9600 .
C1 H1B 0.9600 .
C1 H1C 0.9600 .
C2 H2A 0.9600 .
C2 H2B 0.9600 .
C2 H2C 0.9600 .
C3 H3A 0.9600 .
C3 H3B 0.9600 .
C3 H3C 0.9600 .
P11 C31 1.764(5) .
P11 C21 1.774(6) .
P11 C11 1.784(6) .
P11 H2 1.16(5) .
C11 H11A 0.9600 .
C11 H11B 0.9600 .
C11 H11C 0.9600 .
C21 H21A 0.9600 .
C21 H21B 0.9600 .
C21 H21C 0.9600 .
C31 H31A 0.9600 .
C31 H31B 0.9600 .
C31 H31C 0.9600 .

loop_
_geom_hbond_atom_site_label_D
_geom_hbond_atom_site_label_H
_geom_hbond_atom_site_label_A
_geom_hbond_distance_DH
_geom_hbond_distance_HA
_geom_hbond_distance_DA
_geom_hbond_angle_DHA
_geom_hbond_site_symmetry_A
C3 H3C Cl7 0.96 2.81 3.666(7) 149.5 .
P1 H1 Cl1 1.24(6) 2.83(5) 3.489(2) 112(3) 3_656
P1 H1 Cl1 1.24(6) 2.80(6) 3.549(2) 118(3) 1_454
P1 H1 Cl2 1.24(6) 2.76(6) 3.657(2) 128(3) 1_554
P11 H2 Cl3 1.16(5) 2.80(5) 3.569(2) 123(3) 4_565
